data_2231001
loop_
_publ_author_name
'Nikitina, Vitalina M.'
'Nesterova, Oksana V.'
'Zubatyuk, Roman I.'
'Shishkin, Oleg V.'
'Rusanova, Julia A.'

_publ_section_title
;
 Bis[<i>N</i>-(2-aminoethyl)ethane-1,2-diamine-\k^3^<i>N</i>,<i>N</i>',<i>N</i>'']copper(II)
 tris[diamminetetrakis(thiocyanato-\k<i>N</i>)chromate(III)]
 thiocyanate dimethyl sulfoxide tetradecasolvate monohydrate
;
_journal_coeditor_code BR2170
_journal_issue 8
_journal_name_full 'Acta Crystallographica Section E'
_journal_page_first m1023
_journal_page_last m1024
_journal_paper_doi 10.1107/S1600536811025980
_journal_volume 67
_journal_year 2011
_chemical_formula_iupac '[Cu (C4 H13 N3)2]2 [Cr (N C S)4 (N H3)2]3 (N C S), 14C2 H6 O S, H2 O'
_chemical_formula_moiety '2(C8 H26 Cu N6 2+), 3(C4 H6 Cr N6 S4 2), C N S -, 14(C2 H6 O S), H2 O'
_chemical_formula_sum 'C57 H156 Cr3 Cu2 N31 O15 S27'
_chemical_formula_weight 2665.12
_chemical_name_systematic
;
Bis[<i>N</i>-(2-aminoethyl)ethane-1,2-diamine-
\k^3^<i>N</i>,<i>N</i>',<i>N</i>'']copper(II)
tris[diamminetetrakis(thiocyanato-\k<i>N</i>)chromate(III)] thiocyanate
dimethyl sulfoxide tetradecasolvate monohydrate
;
_space_group_IT_number 14
_symmetry_cell_setting monoclinic
_symmetry_space_group_name_Hall '-P 2yn'
_symmetry_space_group_name_H-M 'P 1 21/n 1'
_atom_sites_solution_hydrogens geom
_atom_sites_solution_primary direct
_atom_sites_solution_secondary difmap
_audit_creation_method 'BRUKER SHELXTL (Sheldrick, 2008)'
_cell_angle_alpha 90.00
_cell_angle_beta 91.256(2)
_cell_angle_gamma 90.00
_cell_formula_units_Z 2
_cell_length_a 11.9110(2)
_cell_length_b 26.5332(5)
_cell_length_c 20.2756(4)
_cell_measurement_reflns_used 6255
_cell_measurement_temperature 100(2)
_cell_measurement_theta_max 24.98
_cell_measurement_theta_min 2.72
_cell_volume 6406.3(2)
_computing_cell_refinement 'CrysAlis PRO (Oxford Diffraction, 2010)'
_computing_data_collection 'CrysAlis PRO (Oxford Diffraction, 2010)'
_computing_data_reduction 'CrysAlis PRO (Oxford Diffraction, 2010)'
_computing_molecular_graphics 'SHELXTL (Sheldrick, 2008)'
_computing_publication_material 'publCIF (Westrip, 2010)'
_computing_structure_refinement 'SHELXL97 (Sheldrick, 2008)'
_computing_structure_solution 'SHELXS97 (Sheldrick, 2008)'
_diffrn_ambient_temperature 100(2)
_diffrn_measured_fraction_theta_full 0.973
_diffrn_measured_fraction_theta_max 0.973
_diffrn_measurement_device_type 'Oxford Diffraction Xcalibur Sapphire3'
_diffrn_measurement_method '\w and \f'
_diffrn_radiation_monochromator graphite
_diffrn_radiation_source 'fine-focus sealed tube'
_diffrn_radiation_type MoK\a
_diffrn_radiation_wavelength 0.71073
_diffrn_reflns_av_R_equivalents 0.0426
_diffrn_reflns_av_sigmaI/netI 0.0830
_diffrn_reflns_limit_h_max 11
_diffrn_reflns_limit_h_min -15
_diffrn_reflns_limit_k_max 33
_diffrn_reflns_limit_k_min -34
_diffrn_reflns_limit_l_max 26
_diffrn_reflns_limit_l_min -25
_diffrn_reflns_number 32460
_diffrn_reflns_theta_full 27.50
_diffrn_reflns_theta_max 27.50
_diffrn_reflns_theta_min 2.72
_exptl_absorpt_coefficient_mu 1.071
_exptl_absorpt_correction_T_max 0.72
_exptl_absorpt_correction_T_min 0.60
_exptl_absorpt_correction_type multi-scan
_exptl_absorpt_process_details
;
(CrysAlis RED; Oxford Diffraction, 2007)
;
_exptl_crystal_colour dark-blue
_exptl_crystal_density_diffrn 1.381
_exptl_crystal_density_method 'not measured'
_exptl_crystal_description prism
_exptl_crystal_F_000 2794
_exptl_crystal_size_max 0.5
_exptl_crystal_size_mid 0.4
_exptl_crystal_size_min 0.3
_refine_diff_density_max 0.960
_refine_diff_density_min -0.830
_refine_ls_extinction_method none
_refine_ls_goodness_of_fit_ref 1.076
_refine_ls_hydrogen_treatment constr
_refine_ls_matrix_type full
_refine_ls_number_parameters 660
_refine_ls_number_reflns 14316
_refine_ls_number_restraints 0
_refine_ls_restrained_S_all 1.076
_refine_ls_R_factor_all 0.0930
_refine_ls_R_factor_gt 0.0484
_refine_ls_shift/su_max 0.092
_refine_ls_shift/su_mean 0.019
_refine_ls_structure_factor_coef Fsqd
_refine_ls_weighting_details 'calc w=1/[\s^2^(Fo^2^)+(0.0585P)^2^+0.0000P] where P=(Fo^2^+2Fc^2^)/3'
_refine_ls_weighting_scheme calc
_refine_ls_wR_factor_gt 0.1032
_refine_ls_wR_factor_ref 0.1267
_reflns_number_gt 9143
_reflns_number_total 14316
_reflns_threshold_expression I>2sigma(I)
_cod_data_source_file br2170.cif
_cod_data_source_block I
_cod_original_sg_symbol_H-M 'P 21/n'
_cod_database_code 2231001
_cod_database_fobs_code 2231001

loop_
_symmetry_equiv_pos_as_xyz
'x, y, z'
'-x+1/2, y+1/2, -z+1/2'
'-x, -y, -z'
'x-1/2, -y-1/2, z-1/2'

loop_
_atom_site_type_symbol
_atom_site_label
_atom_site_fract_x
_atom_site_fract_y
_atom_site_fract_z
_atom_site_U_iso_or_equiv
_atom_site_adp_type
_atom_site_calc_flag
_atom_site_refinement_flags
_atom_site_occupancy
_atom_site_symmetry_multiplicity
_atom_site_disorder_assembly
_atom_site_disorder_group
Cu Cu1 0.30425(3) 0.940916(16) 0.71495(2) 0.01954(11) Uani d . 1 4 . .
Cr Cr1 0.5000 0.5000 0.5000 0.01345(16) Uani d S 1 2 . .
Cr Cr2 0.33118(5) 0.69446(2) 0.72774(3) 0.01687(13) Uani d . 1 4 . .
S S1 0.84672(8) 0.57936(4) 0.44691(5) 0.0271(2) Uani d . 1 4 . .
S S2 0.70040(9) 0.40980(5) 0.66907(5) 0.0416(3) Uani d . 1 4 . .
S S3 0.66310(9) 0.78060(5) 0.66180(6) 0.0403(3) Uani d . 1 4 . .
S S4 -0.00734(8) 0.59999(4) 0.75949(5) 0.0320(2) Uani d . 1 4 . .
S S5 0.23280(11) 0.75385(5) 0.51398(5) 0.0525(4) Uani d . 1 4 . .
S S6 0.51532(14) 0.63383(6) 0.92336(7) 0.0704(5) Uani d . 1 4 . .
S S7 0.10788(7) 0.56430(3) 0.57327(4) 0.01877(18) Uani d . 1 4 . .
S S8 0.52484(8) 0.82411(3) 0.87334(5) 0.0240(2) Uani d . 1 4 . .
S S9 0.69825(7) 0.57774(4) 0.71490(5) 0.0243(2) Uani d . 1 4 . .
S S10 0.11920(13) 0.65903(4) 0.91109(6) 0.0534(4) Uani d . 1 4 . .
S S11 -0.01903(8) 0.80693(4) 0.69178(5) 0.0337(2) Uani d . 1 4 . .
S S12 0.53845(11) 0.70282(4) 0.51768(6) 0.0426(3) Uani d . 1 4 . .
S S13A -0.1106(3) 0.93726(18) 0.6103(2) 0.0593(12) Uani d P 0.687(10) 4 A 1
S S13B -0.1000(5) 0.9585(3) 0.5913(3) 0.0374(16) Uani d P 0.313(10) 4 A 2
S S14 0.5988(6) 1.0131(3) 0.5268(3) 0.0742(15) Uani d P 0.50 4 . .
O O1 0.21600(19) 0.56121(10) 0.61363(12) 0.0256(6) Uani d . 1 4 . .
O O2 0.4432(2) 0.83055(10) 0.81576(13) 0.0301(6) Uani d . 1 4 . .
O O3 0.5771(2) 0.56285(10) 0.70545(13) 0.0280(6) Uani d . 1 4 . .
O O4 0.1377(3) 0.71349(12) 0.89450(16) 0.0636(11) Uani d . 1 4 . .
O O5 0.1042(2) 0.81691(10) 0.70353(14) 0.0335(7) Uani d . 1 4 B .
O O6 0.5166(3) 0.65800(10) 0.56202(15) 0.0538(10) Uani d . 1 4 . .
O O7 0.0099(3) 0.92967(16) 0.62847(19) 0.0708(12) Uani d . 1 4 . .
N N1 0.4518(2) 0.90523(12) 0.70298(15) 0.0256(7) Uani d . 1 4 . .
H H1N 0.4588 0.8757 0.7311 0.031 Uiso d R 1 4 . .
N N2 0.2500(3) 0.89679(12) 0.63576(16) 0.0309(8) Uani d . 1 4 . .
H H2A 0.1861 0.8794 0.6464 0.037 Uiso calc R 1 4 . .
H H2B 0.2341 0.9167 0.5996 0.037 Uiso calc R 1 4 . .
N N3 0.3992(2) 0.98174(12) 0.78516(15) 0.0255(7) Uani d . 1 4 . .
H H3A 0.4018 1.0152 0.7732 0.031 Uiso calc R 1 4 . .
H H3B 0.3662 0.9796 0.8257 0.031 Uiso calc R 1 4 . .
N N4 0.1596(2) 0.97955(10) 0.72457(13) 0.0161(6) Uani d . 1 4 . .
H H4N 0.0999 0.9646 0.6964 0.019 Uiso d R 1 4 . .
N N5 0.2204(2) 0.89140(11) 0.79258(15) 0.0241(7) Uani d . 1 4 . .
H H5A 0.2105 0.8591 0.7770 0.029 Uiso calc R 1 4 . .
H H5B 0.2635 0.8902 0.8308 0.029 Uiso calc R 1 4 . .
N N6 0.3308(3) 1.01571(12) 0.63761(16) 0.0309(8) Uani d . 1 4 . .
H H6A 0.3844 1.0377 0.6537 0.037 Uiso calc R 1 4 . .
H H6B 0.3495 1.0054 0.5959 0.037 Uiso calc R 1 4 . .
N N7 0.6399(2) 0.53819(10) 0.48058(14) 0.0178(6) Uani d . 1 4 . .
N N8 0.5834(2) 0.46113(11) 0.56943(13) 0.0177(6) Uani d . 1 4 . .
N N9 0.4580(2) 0.55280(10) 0.56899(13) 0.0165(6) Uani d . 1 4 . .
H H9A 0.3827 0.5517 0.5754 0.025 Uiso d R 1 4 . .
H H9B 0.4774 0.5840 0.5545 0.025 Uiso d R 1 4 . .
H H9C 0.4953 0.5461 0.6077 0.025 Uiso d R 1 4 . .
N N10 0.4716(3) 0.73221(11) 0.70742(14) 0.0218(6) Uani d . 1 4 . .
N N11 0.1892(2) 0.65613(11) 0.74405(14) 0.0193(6) Uani d . 1 4 . .
N N12 0.2663(2) 0.72071(11) 0.64291(14) 0.0231(7) Uani d . 1 4 . .
N N13 0.4026(2) 0.66793(11) 0.81050(14) 0.0220(7) Uani d . 1 4 . .
N N14 0.3879(2) 0.63442(11) 0.67497(14) 0.0207(6) Uani d . 1 4 . .
H H14A 0.4369 0.6162 0.7004 0.031 Uiso d R 1 4 . .
H H14B 0.4232 0.6457 0.6385 0.031 Uiso d R 1 4 . .
H H14C 0.3288 0.6146 0.6625 0.031 Uiso d R 1 4 . .
N N15 0.2674(2) 0.75427(10) 0.77962(13) 0.0177(6) Uani d . 1 4 . .
H H15A 0.2317 0.7426 0.8158 0.027 Uiso d R 1 4 . .
H H15B 0.2178 0.7716 0.7534 0.027 Uiso d R 1 4 . .
H H15C 0.3245 0.7751 0.7925 0.027 Uiso d R 1 4 . .
N N16 0.392(2) 1.0079(9) 0.4612(10) 0.114(9) Uani d P 0.50 4 . .
C C1 0.4527(3) 0.88644(16) 0.63489(19) 0.0324(9) Uani d . 1 4 . .
H H1A 0.5152 0.8623 0.6295 0.039 Uiso calc R 1 4 . .
H H1B 0.4630 0.9148 0.6038 0.039 Uiso calc R 1 4 . .
C C2 0.3426(4) 0.86090(16) 0.6210(2) 0.0373(11) Uani d . 1 4 . .
H H2C 0.3376 0.8505 0.5741 0.045 Uiso calc R 1 4 . .
H H2D 0.3362 0.8304 0.6487 0.045 Uiso calc R 1 4 . .
C C3 0.5415(3) 0.93959(16) 0.72333(19) 0.0306(9) Uani d . 1 4 . .
H H3C 0.5485 0.9670 0.6906 0.037 Uiso calc R 1 4 . .
H H3D 0.6139 0.9213 0.7262 0.037 Uiso calc R 1 4 . .
C C4 0.5138(3) 0.96112(15) 0.7895(2) 0.0314(9) Uani d . 1 4 . .
H H4A 0.5184 0.9345 0.8236 0.038 Uiso calc R 1 4 . .
H H4B 0.5679 0.9881 0.8016 0.038 Uiso calc R 1 4 . .
C C5 0.1172(3) 0.97132(13) 0.79187(17) 0.0192(7) Uani d . 1 4 . .
H H5C 0.0417 0.9865 0.7957 0.023 Uiso calc R 1 4 . .
H H5D 0.1681 0.9875 0.8248 0.023 Uiso calc R 1 4 . .
C C6 0.1115(3) 0.91536(13) 0.80462(17) 0.0199(7) Uani d . 1 4 . .
H H6C 0.0902 0.9094 0.8509 0.024 Uiso calc R 1 4 . .
H H6D 0.0532 0.9001 0.7754 0.024 Uiso calc R 1 4 . .
C C7 0.1692(3) 1.03318(13) 0.70640(18) 0.0239(8) Uani d . 1 4 . .
H H7A 0.2179 1.0509 0.7391 0.029 Uiso calc R 1 4 . .
H H7B 0.0940 1.0491 0.7065 0.029 Uiso calc R 1 4 . .
C C8 0.2187(3) 1.03785(15) 0.63842(19) 0.0321(9) Uani d . 1 4 . .
H H8A 0.1694 1.0205 0.6057 0.038 Uiso calc R 1 4 . .
H H8B 0.2229 1.0739 0.6259 0.038 Uiso calc R 1 4 . .
C C9 0.7253(3) 0.55551(13) 0.46626(16) 0.0173(7) Uani d . 1 4 . .
C C10 0.6314(3) 0.43966(14) 0.61159(17) 0.0207(8) Uani d . 1 4 . .
C C11 0.5507(3) 0.75268(14) 0.68755(17) 0.0232(8) Uani d . 1 4 . .
C C12 0.1079(3) 0.63266(14) 0.75061(17) 0.0227(8) Uani d . 1 4 . .
C C13 0.2537(3) 0.73456(14) 0.58939(18) 0.0229(8) Uani d . 1 4 . .
C C14 0.4489(4) 0.65331(15) 0.8572(2) 0.0323(9) Uani d . 1 4 . .
C C15 0.1477(3) 0.56222(17) 0.48878(18) 0.0347(10) Uani d . 1 4 . .
H H15D 0.1785 0.5289 0.4787 0.052 Uiso d R 1 4 . .
H H15E 0.2047 0.5881 0.4809 0.052 Uiso d R 1 4 . .
H H15F 0.0816 0.5687 0.4604 0.052 Uiso d R 1 4 . .
C C16 0.0651(3) 0.62831(14) 0.5749(2) 0.0320(9) Uani d . 1 4 . .
H H16A 0.0479 0.6380 0.6202 0.048 Uiso d R 1 4 . .
H H16B -0.0019 0.6327 0.5466 0.048 Uiso d R 1 4 . .
H H16C 0.1257 0.6497 0.5587 0.048 Uiso d R 1 4 . .
C C17 0.6303(3) 0.78206(17) 0.84638(19) 0.0354(10) Uani d . 1 4 . .
H H17A 0.6714 0.7976 0.8103 0.053 Uiso d R 1 4 . .
H H17B 0.6825 0.7747 0.8831 0.053 Uiso d R 1 4 . .
H H17C 0.5953 0.7507 0.8308 0.053 Uiso d R 1 4 . .
C C18 0.4587(3) 0.78282(16) 0.9293(2) 0.0333(9) Uani d . 1 4 . .
H H18A 0.3940 0.7998 0.9484 0.050 Uiso d R 1 4 . .
H H18B 0.4333 0.7525 0.9058 0.050 Uiso d R 1 4 . .
H H18C 0.5122 0.7734 0.9646 0.050 Uiso d R 1 4 . .
C C19 0.6980(4) 0.64204(19) 0.7345(4) 0.100(3) Uani d . 1 4 . .
H H19A 0.6636 0.6468 0.7775 0.150 Uiso d R 1 4 . .
H H19B 0.6548 0.6606 0.7008 0.150 Uiso d R 1 4 . .
H H19C 0.7753 0.6547 0.7364 0.150 Uiso d R 1 4 . .
C C20 0.7537(4) 0.5805(3) 0.6345(2) 0.088(2) Uani d . 1 4 . .
H H20A 0.7405 0.5483 0.6120 0.132 Uiso d R 1 4 . .
H H20B 0.8346 0.5871 0.6377 0.132 Uiso d R 1 4 . .
H H20C 0.7168 0.6076 0.6094 0.132 Uiso d R 1 4 . .
C C21 -0.0235(5) 0.6549(2) 0.9361(3) 0.092(2) Uani d . 1 4 . .
H H21A -0.0739 0.6619 0.8983 0.138 Uiso d R 1 4 . .
H H21B -0.0366 0.6795 0.9710 0.138 Uiso d R 1 4 . .
H H21C -0.0380 0.6209 0.9527 0.138 Uiso d R 1 4 . .
C C22 0.1829(6) 0.6484(2) 0.9897(3) 0.087(2) Uani d . 1 4 . .
H H22A 0.2644 0.6527 0.9868 0.131 Uiso d R 1 4 . .
H H22B 0.1663 0.6140 1.0042 0.131 Uiso d R 1 4 . .
H H22C 0.1534 0.6725 1.0215 0.131 Uiso d R 1 4 . .
C C23A -0.0318(5) 0.7965(3) 0.6057(3) 0.0453(19) Uani d P 0.65 4 B 1
H H23A -0.0061 0.8266 0.5824 0.068 Uiso d PR 0.65 4 B 1
H H23B -0.1106 0.7899 0.5936 0.068 Uiso d PR 0.65 4 B 1
H H23C 0.0141 0.7676 0.5932 0.068 Uiso d PR 0.65 4 B 1
C C24A -0.0427(6) 0.7473(3) 0.7218(5) 0.067(3) Uani d P 0.65 4 B 1
H H24A -0.0237 0.7466 0.7691 0.101 Uiso d PR 0.65 4 B 1
H H24B 0.0038 0.7228 0.6987 0.101 Uiso d PR 0.65 4 B 1
H H24C -0.1222 0.7387 0.7151 0.101 Uiso d PR 0.65 4 B 1
C C23B -0.0229(13) 0.7469(6) 0.6427(8) 0.061(4) Uiso d P 0.35 4 B 2
H H23D -0.0018 0.7550 0.5975 0.092 Uiso d PR 0.35 4 B 2
H H23E -0.0989 0.7328 0.6424 0.092 Uiso d PR 0.35 4 B 2
H H23F 0.0300 0.7222 0.6615 0.092 Uiso d PR 0.35 4 B 2
C C24B -0.0647(11) 0.7730(7) 0.7657(7) 0.057(5) Uani d P 0.35 4 B 2
H H24D -0.0593 0.7958 0.8037 0.086 Uiso d PR 0.35 4 B 2
H H24E -0.0169 0.7435 0.7737 0.086 Uiso d PR 0.35 4 B 2
H H24F -0.1428 0.7621 0.7592 0.086 Uiso d PR 0.35 4 B 2
C C25 0.6848(5) 0.70103(19) 0.5048(3) 0.073(2) Uani d . 1 4 . .
H H25A 0.7251 0.7078 0.5465 0.109 Uiso d R 1 4 . .
H H25B 0.7061 0.6677 0.4884 0.109 Uiso d R 1 4 . .
H H25C 0.7044 0.7267 0.4723 0.109 Uiso d R 1 4 . .
C C26 0.4929(6) 0.6836(2) 0.4377(3) 0.084(2) Uani d . 1 4 . .
H H26A 0.4115 0.6782 0.4372 0.127 Uiso d R 1 4 . .
H H26B 0.5113 0.7099 0.4057 0.127 Uiso d R 1 4 . .
H H26C 0.5308 0.6522 0.4259 0.127 Uiso d R 1 4 . .
C C27A -0.0992(8) 0.9734(5) 0.5386(4) 0.106(5) Uani d P 0.687(10) 4 A 1
H H27A -0.0570 0.9544 0.5058 0.159 Uiso d PR 0.687(10) 4 A 1
H H27B -0.0600 1.0049 0.5490 0.159 Uiso d PR 0.687(10) 4 A 1
H H27C -0.1745 0.9809 0.5208 0.159 Uiso d PR 0.687(10) 4 A 1
C C27B -0.1905(12) 0.9106(6) 0.6212(9) 0.053(5) Uani d P 0.313(10) 4 A 2
H H27D -0.1720 0.8783 0.6007 0.080 Uiso d PR 0.313(10) 4 A 2
H H27E -0.2684 0.9196 0.6100 0.080 Uiso d PR 0.313(10) 4 A 2
H H27F -0.1812 0.9078 0.6692 0.080 Uiso d PR 0.313(10) 4 A 2
C C28 -0.1568(5) 0.9918(3) 0.6584(3) 0.095(3) Uani d . 1 4 . .
H H28A -0.1576 1.0219 0.6303 0.142 Uiso calc PR 0.687(10) 4 A 1
H H28B -0.1049 0.9970 0.6959 0.142 Uiso calc PR 0.687(10) 4 A 1
H H28C -0.2325 0.9856 0.6745 0.142 Uiso calc PR 0.687(10) 4 A 1
H H28D -0.1834 1.0232 0.6403 0.142 Uiso d PR 0.313(10) 4 A 2
H H28E -0.0996 0.9983 0.6914 0.142 Uiso d PR 0.313(10) 4 A 2
H H28F -0.2180 0.9741 0.6779 0.142 Uiso d PR 0.313(10) 4 A 2
C C29 0.4824(13) 1.0064(6) 0.4869(6) 0.051(3) Uani d P 0.50 4 . .
O O1W 0.2435(10) 0.9301(5) 0.4986(5) 0.135(4) Uani d P 0.50 4 . .
H H1W 0.2951 0.9471 0.4799 0.202 Uiso d PR 0.50 4 . .
H H2W 0.2122 0.9122 0.4672 0.202 Uiso d PR 0.50 4 . .

loop_
_atom_site_aniso_label
_atom_site_aniso_U_11
_atom_site_aniso_U_22
_atom_site_aniso_U_33
_atom_site_aniso_U_12
_atom_site_aniso_U_13
_atom_site_aniso_U_23
Cu1 0.0146(2) 0.0202(2) 0.0239(2) 0.00023(18) 0.00210(17) -0.00534(18)
Cr1 0.0117(4) 0.0145(4) 0.0144(4) -0.0017(3) 0.0034(3) -0.0010(3)
Cr2 0.0186(3) 0.0144(3) 0.0175(3) 0.0012(2) 0.0004(2) -0.0031(2)
S1 0.0165(5) 0.0333(5) 0.0317(5) -0.0098(4) 0.0046(4) -0.0028(4)
S2 0.0243(5) 0.0695(8) 0.0308(6) 0.0092(5) -0.0032(4) 0.0179(5)
S3 0.0208(5) 0.0527(7) 0.0474(7) -0.0039(5) 0.0040(5) 0.0156(5)
S4 0.0177(5) 0.0299(5) 0.0484(7) -0.0035(4) 0.0016(4) 0.0044(5)
S5 0.0626(8) 0.0722(9) 0.0218(6) -0.0335(7) -0.0134(5) 0.0117(5)
S6 0.0948(12) 0.0582(9) 0.0562(9) -0.0036(8) -0.0448(8) 0.0185(7)
S7 0.0139(4) 0.0208(4) 0.0216(4) 0.0001(3) 0.0000(3) 0.0017(3)
S8 0.0223(5) 0.0233(5) 0.0260(5) -0.0003(4) -0.0066(4) -0.0056(4)
S9 0.0180(4) 0.0274(5) 0.0273(5) 0.0008(4) -0.0030(4) 0.0007(4)
S10 0.0944(11) 0.0314(6) 0.0358(7) -0.0011(6) 0.0315(7) -0.0065(5)
S11 0.0220(5) 0.0359(6) 0.0429(6) 0.0041(4) -0.0056(4) -0.0031(5)
S12 0.0632(8) 0.0174(5) 0.0487(7) -0.0048(5) 0.0359(6) -0.0038(5)
S13A 0.0429(16) 0.063(2) 0.071(2) 0.0104(17) -0.0320(15) -0.0288(17)
S13B 0.039(2) 0.041(3) 0.032(3) 0.007(2) 0.0019(19) -0.005(2)
S14 0.059(3) 0.117(4) 0.046(2) 0.031(3) -0.009(2) -0.010(2)
O1 0.0159(12) 0.0334(15) 0.0271(14) 0.0012(11) -0.0061(10) 0.0061(11)
O2 0.0298(15) 0.0218(14) 0.0381(16) 0.0051(12) -0.0125(12) -0.0027(12)
O3 0.0160(12) 0.0299(15) 0.0384(16) -0.0035(11) 0.0046(11) 0.0002(12)
O4 0.111(3) 0.0321(18) 0.049(2) 0.001(2) 0.048(2) -0.0074(15)
O5 0.0248(15) 0.0285(15) 0.0467(17) -0.0006(12) -0.0103(13) -0.0022(13)
O6 0.093(3) 0.0193(15) 0.051(2) -0.0100(16) 0.0495(19) -0.0043(14)
O7 0.0366(19) 0.093(3) 0.082(3) 0.016(2) -0.0264(18) -0.048(2)
N1 0.0202(16) 0.0220(17) 0.0349(19) 0.0049(13) 0.0060(14) -0.0003(14)
N2 0.0299(18) 0.0311(19) 0.0318(19) 0.0000(15) 0.0010(15) -0.0044(15)
N3 0.0216(16) 0.0242(17) 0.0307(18) -0.0045(13) 0.0027(13) 0.0011(14)
N4 0.0154(14) 0.0153(14) 0.0177(15) 0.0026(11) -0.0010(11) -0.0015(11)
N5 0.0233(16) 0.0169(15) 0.0320(18) 0.0022(13) -0.0042(14) -0.0003(13)
N6 0.0262(18) 0.0312(19) 0.0356(19) -0.0032(15) 0.0086(15) 0.0006(15)
N7 0.0153(15) 0.0177(15) 0.0206(15) -0.0043(12) 0.0053(12) 0.0000(12)
N8 0.0147(14) 0.0248(16) 0.0137(14) -0.0027(12) 0.0023(12) -0.0039(12)
N9 0.0158(14) 0.0174(15) 0.0166(15) -0.0021(12) 0.0038(11) -0.0017(11)
N10 0.0263(16) 0.0189(16) 0.0199(16) 0.0012(13) -0.0030(13) -0.0009(12)
N11 0.0183(15) 0.0208(16) 0.0192(15) -0.0003(12) 0.0069(12) -0.0050(12)
N12 0.0241(16) 0.0236(17) 0.0214(17) -0.0008(13) -0.0030(13) -0.0026(13)
N13 0.0259(17) 0.0210(16) 0.0190(16) 0.0011(13) -0.0035(13) 0.0000(12)
N14 0.0228(16) 0.0175(15) 0.0220(16) 0.0013(13) 0.0021(12) -0.0036(12)
N15 0.0203(15) 0.0158(14) 0.0169(15) 0.0033(12) -0.0004(12) -0.0030(11)
N16 0.057(9) 0.17(2) 0.112(14) 0.046(13) -0.032(8) 0.009(12)
C1 0.035(2) 0.032(2) 0.030(2) 0.0081(19) 0.0111(18) -0.0002(17)
C2 0.052(3) 0.030(2) 0.031(2) 0.001(2) 0.013(2) -0.0166(18)
C3 0.0195(19) 0.037(2) 0.035(2) 0.0050(17) 0.0014(16) 0.0052(18)
C4 0.0170(19) 0.028(2) 0.049(3) -0.0006(16) -0.0048(17) 0.0008(19)
C5 0.0107(16) 0.0172(17) 0.030(2) 0.0013(14) 0.0071(14) -0.0027(15)
C6 0.0189(18) 0.0231(19) 0.0181(18) -0.0018(15) 0.0063(14) 0.0030(14)
C7 0.0238(19) 0.0178(18) 0.030(2) 0.0031(15) 0.0038(16) 0.0015(15)
C8 0.040(2) 0.026(2) 0.030(2) 0.0015(18) -0.0015(18) 0.0167(17)
C9 0.0210(18) 0.0167(17) 0.0138(17) 0.0050(15) -0.0032(14) -0.0043(13)
C10 0.0174(17) 0.0264(19) 0.0185(19) -0.0066(15) 0.0063(14) -0.0065(15)
C11 0.025(2) 0.025(2) 0.0201(19) 0.0000(16) -0.0038(15) 0.0050(15)
C12 0.024(2) 0.0211(19) 0.023(2) 0.0090(16) 0.0012(15) -0.0034(15)
C13 0.0180(18) 0.026(2) 0.024(2) -0.0084(15) -0.0009(15) -0.0051(16)
C14 0.038(2) 0.023(2) 0.036(2) -0.0041(18) -0.0071(19) -0.0039(17)
C15 0.028(2) 0.056(3) 0.019(2) 0.016(2) 0.0031(16) 0.0029(18)
C16 0.038(2) 0.021(2) 0.037(2) 0.0070(18) -0.0115(18) -0.0097(17)
C17 0.030(2) 0.053(3) 0.024(2) 0.018(2) 0.0010(17) -0.0004(19)
C18 0.025(2) 0.037(2) 0.038(2) 0.0025(18) -0.0002(18) -0.0002(19)
C19 0.030(3) 0.030(3) 0.240(9) 0.004(2) -0.011(4) -0.045(4)
C20 0.031(3) 0.192(8) 0.041(3) -0.045(4) 0.006(2) 0.010(4)
C21 0.104(5) 0.073(5) 0.102(5) -0.010(4) 0.067(4) -0.012(4)
C22 0.158(7) 0.064(4) 0.039(3) -0.013(4) 0.009(4) 0.007(3)
C23A 0.029(4) 0.071(5) 0.036(4) -0.006(4) -0.008(3) -0.020(4)
C24A 0.027(4) 0.059(6) 0.113(8) -0.019(4) -0.029(5) 0.040(5)
C24B 0.030(7) 0.085(12) 0.057(10) 0.009(8) 0.011(7) -0.034(9)
C25 0.075(4) 0.040(3) 0.106(5) 0.022(3) 0.065(4) 0.025(3)
C26 0.150(7) 0.052(4) 0.053(4) -0.032(4) 0.041(4) -0.018(3)
C27A 0.097(8) 0.193(13) 0.028(5) 0.084(8) -0.003(4) 0.003(6)
C27B 0.018(8) 0.050(10) 0.091(13) -0.014(7) -0.018(8) 0.012(9)
C28 0.057(4) 0.154(7) 0.072(4) 0.039(4) -0.019(3) -0.065(4)
C29 0.056(10) 0.070(10) 0.026(8) 0.002(7) 0.007(7) 0.006(6)
O1W 0.173(12) 0.150(11) 0.079(7) -0.038(9) -0.030(7) 0.028(7)

loop_
_atom_type_symbol
_atom_type_description
_atom_type_scat_dispersion_real
_atom_type_scat_dispersion_imag
_atom_type_scat_source
C C 0.0033 0.0016 'International Tables Vol C Tables 4.2.6.8 and 6.1.1.4'
H H 0.0000 0.0000 'International Tables Vol C Tables 4.2.6.8 and 6.1.1.4'
Cr Cr 0.3209 0.6236 'International Tables Vol C Tables 4.2.6.8 and 6.1.1.4'
Cu Cu 0.3201 1.2651 'International Tables Vol C Tables 4.2.6.8 and 6.1.1.4'
N N 0.0061 0.0033 'International Tables Vol C Tables 4.2.6.8 and 6.1.1.4'
O O 0.0106 0.0060 'International Tables Vol C Tables 4.2.6.8 and 6.1.1.4'
S S 0.1246 0.1234 'International Tables Vol C Tables 4.2.6.8 and 6.1.1.4'

loop_
_geom_angle_atom_site_label_1
_geom_angle_atom_site_label_2
_geom_angle_atom_site_label_3
_geom_angle_site_symmetry_1
_geom_angle_site_symmetry_3
_geom_angle
N1 Cu1 N4 . . 177.20(12)
N1 Cu1 N2 . . 84.23(13)
N4 Cu1 N2 . . 96.26(12)
N1 Cu1 N3 . . 82.28(12)
N4 Cu1 N3 . . 96.95(12)
N2 Cu1 N3 . . 165.45(12)
N1 Cu1 N5 . . 101.97(12)
N4 Cu1 N5 . . 80.75(11)
N2 Cu1 N5 . . 94.29(12)
N3 Cu1 N5 . . 93.81(11)
N1 Cu1 N6 . . 99.85(12)
N4 Cu1 N6 . . 77.40(10)
N2 Cu1 N6 . . 90.22(12)
N3 Cu1 N6 . . 86.75(12)
N5 Cu1 N6 . . 158.05(10)
N8 Cr1 N8 3_666 . 180.00(11)
N8 Cr1 N7 3_666 . 90.19(11)
N8 Cr1 N7 . . 89.81(11)
N8 Cr1 N7 3_666 3_666 89.81(11)
N8 Cr1 N7 . 3_666 90.19(11)
N7 Cr1 N7 . 3_666 180.00(14)
N8 Cr1 N9 3_666 . 90.18(11)
N8 Cr1 N9 . . 89.82(11)
N7 Cr1 N9 . . 90.27(11)
N7 Cr1 N9 3_666 . 89.73(11)
N8 Cr1 N9 3_666 3_666 89.82(11)
N8 Cr1 N9 . 3_666 90.18(11)
N7 Cr1 N9 . 3_666 89.73(11)
N7 Cr1 N9 3_666 3_666 90.27(11)
N9 Cr1 N9 . 3_666 180.00(11)
N13 Cr2 N12 . . 177.44(12)
N13 Cr2 N10 . . 90.40(12)
N12 Cr2 N10 . . 87.57(12)
N13 Cr2 N11 . . 91.60(12)
N12 Cr2 N11 . . 90.40(12)
N10 Cr2 N11 . . 177.59(12)
N13 Cr2 N14 . . 91.47(12)
N12 Cr2 N14 . . 86.96(12)
N10 Cr2 N14 . . 89.72(12)
N11 Cr2 N14 . . 88.88(11)
N13 Cr2 N15 . . 89.86(11)
N12 Cr2 N15 . . 91.77(12)
N10 Cr2 N15 . . 92.23(12)
N11 Cr2 N15 . . 89.12(11)
N14 Cr2 N15 . . 177.62(12)
O1 S7 C16 . . 106.46(17)
O1 S7 C15 . . 106.01(17)
C16 S7 C15 . . 97.4(2)
O2 S8 C18 . . 106.05(18)
O2 S8 C17 . . 106.28(17)
C18 S8 C17 . . 97.8(2)
O3 S9 C19 . . 106.2(2)
O3 S9 C20 . . 105.6(2)
C19 S9 C20 . . 99.9(4)
O4 S10 C22 . . 107.0(3)
O4 S10 C21 . . 105.6(3)
C22 S10 C21 . . 97.3(3)
O5 S11 C24A . . 105.8(3)
O5 S11 C23A . . 104.2(2)
C24A S11 C23A . . 101.2(5)
O5 S11 C24B . . 105.2(5)
O5 S11 C23B . . 104.2(5)
C24B S11 C23B . . 90.7(7)
O6 S12 C25 . . 104.4(2)
O6 S12 C26 . . 105.3(2)
C25 S12 C26 . . 98.0(3)
O7 S13A C27A . . 100.8(5)
O7 S13A C28 . . 105.9(3)
C27A S13A C28 . . 92.2(5)
O7 S13B C28 . . 100.9(4)
O7 S13B C27B . . 89.7(6)
C28 S13B C27B . . 81.4(7)
C3 N1 C1 . . 117.3(3)
C3 N1 Cu1 . . 107.9(2)
C1 N1 Cu1 . . 107.2(2)
C3 N1 H1N . . 106.6
C1 N1 H1N . . 106.0
Cu1 N1 H1N . . 111.8
C2 N2 Cu1 . . 107.2(2)
C2 N2 H2A . . 110.3
Cu1 N2 H2A . . 110.3
C2 N2 H2B . . 110.3
Cu1 N2 H2B . . 110.3
H2A N2 H2B . . 108.5
C4 N3 Cu1 . . 109.5(2)
C4 N3 H3A . . 109.8
Cu1 N3 H3A . . 109.8
C4 N3 H3B . . 109.8
Cu1 N3 H3B . . 109.8
H3A N3 H3B . . 108.2
C7 N4 C5 . . 113.7(3)
C7 N4 Cu1 . . 113.3(2)
C5 N4 Cu1 . . 108.8(2)
C7 N4 H4N . . 107.6
C5 N4 H4N . . 102.6
Cu1 N4 H4N . . 110.2
C6 N5 Cu1 . . 105.4(2)
C6 N5 H5A . . 110.7
Cu1 N5 H5A . . 110.7
C6 N5 H5B . . 110.7
Cu1 N5 H5B . . 110.7
H5A N5 H5B . . 108.8
C8 N6 Cu1 . . 100.4(2)
C8 N6 H6A . . 111.7
Cu1 N6 H6A . . 111.7
C8 N6 H6B . . 111.7
Cu1 N6 H6B . . 111.7
H6A N6 H6B . . 109.5
C9 N7 Cr1 . . 172.5(3)
C10 N8 Cr1 . . 177.7(3)
Cr1 N9 H9A . . 109.4
Cr1 N9 H9B . . 109.5
H9A N9 H9B . . 109.5
Cr1 N9 H9C . . 109.5
H9A N9 H9C . . 109.5
H9B N9 H9C . . 109.5
C11 N10 Cr2 . . 171.6(3)
C12 N11 Cr2 . . 176.6(3)
C13 N12 Cr2 . . 164.3(3)
C14 N13 Cr2 . . 176.6(3)
Cr2 N14 H14A . . 109.5
Cr2 N14 H14B . . 109.4
H14A N14 H14B . . 109.5
Cr2 N14 H14C . . 109.5
H14A N14 H14C . . 109.5
H14B N14 H14C . . 109.5
Cr2 N15 H15A . . 109.5
Cr2 N15 H15B . . 109.5
H15A N15 H15B . . 109.5
Cr2 N15 H15C . . 109.4
H15A N15 H15C . . 109.5
H15B N15 H15C . . 109.5
S14 N16 C29 3_676 . 69(3)
S14 N16 C29 3_676 3_676 57(2)
C29 N16 C29 . 3_676 13.6(12)
N1 C1 C2 . . 107.9(3)
N1 C1 H1A . . 110.1
C2 C1 H1A . . 110.1
N1 C1 H1B . . 110.1
C2 C1 H1B . . 110.1
H1A C1 H1B . . 108.4
N2 C2 C1 . . 108.7(3)
N2 C2 H2C . . 109.9
C1 C2 H2C . . 109.9
N2 C2 H2D . . 109.9
C1 C2 H2D . . 109.9
H2C C2 H2D . . 108.3
N1 C3 C4 . . 108.5(3)
N1 C3 H3C . . 110.0
C4 C3 H3C . . 110.0
N1 C3 H3D . . 110.0
C4 C3 H3D . . 110.0
H3C C3 H3D . . 108.4
N3 C4 C3 . . 108.1(3)
N3 C4 H4A . . 110.1
C3 C4 H4A . . 110.1
N3 C4 H4B . . 110.1
C3 C4 H4B . . 110.1
H4A C4 H4B . . 108.4
N4 C5 C6 . . 108.7(3)
N4 C5 H5C . . 110.0
C6 C5 H5C . . 110.0
N4 C5 H5D . . 109.9
C6 C5 H5D . . 109.9
H5C C5 H5D . . 108.3
N5 C6 C5 . . 110.7(3)
N5 C6 H6C . . 109.5
C5 C6 H6C . . 109.5
N5 C6 H6D . . 109.5
C5 C6 H6D . . 109.5
H6C C6 H6D . . 108.1
N4 C7 C8 . . 109.9(3)
N4 C7 H7A . . 109.7
C8 C7 H7A . . 109.7
N4 C7 H7B . . 109.7
C8 C7 H7B . . 109.7
H7A C7 H7B . . 108.2
N6 C8 C7 . . 110.6(3)
N6 C8 H8A . . 109.5
C7 C8 H8A . . 109.5
N6 C8 H8B . . 109.5
C7 C8 H8B . . 109.5
H8A C8 H8B . . 108.1
N7 C9 S1 . . 179.1(4)
N8 C10 S2 . . 178.8(3)
N10 C11 S3 . . 178.2(3)
N11 C12 S4 . . 179.5(4)
N12 C13 S5 . . 178.7(3)
N13 C14 S6 . . 178.8(4)
S7 C15 H15D . . 109.6
S7 C15 H15E . . 109.5
H15D C15 H15E . . 109.5
S7 C15 H15F . . 109.3
H15D C15 H15F . . 109.5
H15E C15 H15F . . 109.5
S7 C16 H16A . . 109.5
S7 C16 H16B . . 109.5
H16A C16 H16B . . 109.5
S7 C16 H16C . . 109.5
H16A C16 H16C . . 109.5
H16B C16 H16C . . 109.5
S8 C17 H17A . . 109.4
S8 C17 H17B . . 109.5
H17A C17 H17B . . 109.5
S8 C17 H17C . . 109.5
H17A C17 H17C . . 109.5
H17B C17 H17C . . 109.5
S8 C18 H18A . . 109.4
S8 C18 H18B . . 109.5
H18A C18 H18B . . 109.5
S8 C18 H18C . . 109.5
H18A C18 H18C . . 109.5
H18B C18 H18C . . 109.5
S9 C19 H19A . . 109.3
S9 C19 H19B . . 109.5
H19A C19 H19B . . 109.5
S9 C19 H19C . . 109.6
H19A C19 H19C . . 109.5
H19B C19 H19C . . 109.5
S9 C20 H20A . . 109.5
S9 C20 H20B . . 109.3
H20A C20 H20B . . 109.5
S9 C20 H20C . . 109.6
H20A C20 H20C . . 109.5
H20B C20 H20C . . 109.5
S10 C21 H21A . . 109.7
S10 C21 H21B . . 109.4
H21A C21 H21B . . 109.5
S10 C21 H21C . . 109.3
H21A C21 H21C . . 109.5
H21B C21 H21C . . 109.5
S10 C22 H22A . . 109.4
S10 C22 H22B . . 109.4
H22A C22 H22B . . 109.5
S10 C22 H22C . . 109.5
H22A C22 H22C . . 109.5
H22B C22 H22C . . 109.5
S11 C23A H23A . . 109.0
S11 C23A H23B . . 109.5
H23A C23A H23B . . 109.5
S11 C23A H23C . . 109.9
H23A C23A H23C . . 109.5
H23B C23A H23C . . 109.5
S11 C23A H23D . . 105.4
S11 C24A H24A . . 109.1
S11 C24A H24B . . 110.0
H24A C24A H24B . . 109.5
S11 C24A H24C . . 109.3
H24A C24A H24C . . 109.5
H24B C24A H24C . . 109.5
S11 C23B H23D . . 107.8
S11 C23B H23E . . 109.9
H23D C23B H23E . . 109.5
S11 C23B H23F . . 110.7
H23D C23B H23F . . 109.5
H23E C23B H23F . . 109.5
S11 C24B H24D . . 108.8
S11 C24B H24E . . 110.2
H24D C24B H24E . . 109.5
S11 C24B H24F . . 109.4
H24D C24B H24F . . 109.5
H24E C24B H24F . . 109.5
S12 C25 H25A . . 109.4
S12 C25 H25B . . 109.7
H25A C25 H25B . . 109.5
S12 C25 H25C . . 109.3
H25A C25 H25C . . 109.5
H25B C25 H25C . . 109.5
S12 C26 H26A . . 109.5
S12 C26 H26B . . 109.3
H26A C26 H26B . . 109.5
S12 C26 H26C . . 109.6
H26A C26 H26C . . 109.5
H26B C26 H26C . . 109.5
S13A C27A H27A . . 109.5
S13A C27A H27B . . 109.6
H27A C27A H27B . . 109.5
S13A C27A H27C . . 109.3
H27A C27A H27C . . 109.5
H27B C27A H27C . . 109.5
S13B C27B H27D . . 109.6
S13B C27B H27E . . 109.0
H27D C27B H27E . . 109.5
S13B C27B H27F . . 109.8
H27D C27B H27F . . 109.5
H27E C27B H27F . . 109.5
S13A C28 H28A . . 109.5
S13A C28 H28B . . 109.5
H28A C28 H28B . . 109.5
S13A C28 H28C . . 109.5
H28A C28 H28C . . 109.5
H28B C28 H28C . . 109.5
S13B C28 H28E . . 110.4
H28D C28 H28E . . 109.5
H28D C28 H28F . . 109.5
H28E C28 H28F . . 109.5
N16 C29 S14 . . 170.5(19)
H1W O1W H2W . . 105.4

loop_
_geom_bond_atom_site_label_1
_geom_bond_atom_site_label_2
_geom_bond_site_symmetry_2
_geom_bond_distance
Cu1 N1 . 2.016(3)
Cu1 N4 . 2.018(3)
Cu1 N2 . 2.079(3)
Cu1 N3 . 2.100(3)
Cu1 N5 . 2.295(3)
Cu1 N6 . 2.553(3)
Cr1 N8 3_666 1.993(3)
Cr1 N8 . 1.993(3)
Cr1 N7 . 1.997(3)
Cr1 N7 3_666 1.997(3)
Cr1 N9 . 2.049(3)
Cr1 N9 3_666 2.049(3)
Cr2 N13 . 1.993(3)
Cr2 N12 . 1.996(3)
Cr2 N10 . 2.000(3)
Cr2 N11 . 2.007(3)
Cr2 N14 . 2.042(3)
Cr2 N15 . 2.059(3)
S1 C9 . 1.634(4)
S2 C10 . 1.618(4)
S3 C11 . 1.627(4)
S4 C12 . 1.637(4)
S5 C13 . 1.626(4)
S6 C14 . 1.626(4)
S7 O1 . 1.513(2)
S7 C16 . 1.774(4)
S7 C15 . 1.788(4)
S8 O2 . 1.512(3)
S8 C18 . 1.774(4)
S8 C17 . 1.775(4)
S9 O3 . 1.505(3)
S9 C19 . 1.752(5)
S9 C20 . 1.773(5)
S10 O4 . 1.501(3)
S10 C22 . 1.773(6)
S10 C21 . 1.787(6)
S11 O5 . 1.505(3)
S11 C24A . 1.720(8)
S11 C23A . 1.771(6)
S11 C24B . 1.840(16)
S11 C23B . 1.878(15)
S12 O6 . 1.517(3)
S12 C25 . 1.770(5)
S12 C26 . 1.774(6)
S13A O7 . 1.488(4)
S13A C27A . 1.749(12)
S13A C28 . 1.835(6)
S13A H27D . 1.7359
S13A H27F . 1.6703
S13B O7 . 1.680(8)
S13B C28 . 1.769(8)
S13B C27B . 1.780(16)
S14 C29 . 1.599(16)
N1 C3 . 1.457(5)
N1 C1 . 1.468(5)
N1 H1N . 0.9718
N2 C2 . 1.493(5)
N2 H2A . 0.9200
N2 H2B . 0.9200
N3 C4 . 1.472(5)
N3 H3A . 0.9200
N3 H3B . 0.9200
N4 C7 . 1.475(4)
N4 C5 . 1.481(4)
N4 H4N . 0.9853
N5 C6 . 1.470(4)
N5 H5A . 0.9200
N5 H5B . 0.9200
N6 C8 . 1.459(5)
N6 H6A . 0.9200
N6 H6B . 0.9200
N7 C9 . 1.158(4)
N8 C10 . 1.167(4)
N9 H9A . 0.9099
N9 H9B . 0.9099
N9 H9C . 0.9099
N10 C11 . 1.167(4)
N11 C12 . 1.162(4)
N12 C13 . 1.152(4)
N13 C14 . 1.153(5)
N14 H14A . 0.9100
N14 H14B . 0.9099
N14 H14C . 0.9101
N15 H15A . 0.9101
N15 H15B . 0.9099
N15 H15C . 0.9099
N16 C29 . 1.19(2)
C1 C2 . 1.497(6)
C1 H1A . 0.9900
C1 H1B . 0.9900
C2 H2C . 0.9900
C2 H2D . 0.9900
C3 C4 . 1.501(6)
C3 H3C . 0.9900
C3 H3D . 0.9900
C4 H4A . 0.9900
C4 H4B . 0.9900
C5 C6 . 1.509(5)
C5 H5C . 0.9900
C5 H5D . 0.9900
C6 H6C . 0.9900
C6 H6D . 0.9900
C7 C8 . 1.516(5)
C7 H7A . 0.9900
C7 H7B . 0.9900
C8 H8A . 0.9900
C8 H8B . 0.9900
C15 H15D . 0.9800
C15 H15E . 0.9801
C15 H15F . 0.9800
C16 H16A . 0.9798
C16 H16B . 0.9800
C16 H16C . 0.9801
C17 H17A . 0.9800
C17 H17B . 0.9800
C17 H17C . 0.9800
C18 H18A . 0.9800
C18 H18B . 0.9800
C18 H18C . 0.9799
C19 H19A . 0.9798
C19 H19B . 0.9800
C19 H19C . 0.9800
C20 H20A . 0.9799
C20 H20B . 0.9800
C20 H20C . 0.9799
C21 H21A . 0.9800
C21 H21B . 0.9801
C21 H21C . 0.9799
C22 H22A . 0.9800
C22 H22B . 0.9801
C22 H22C . 0.9799
C23A H23A . 0.9800
C23A H23B . 0.9800
C23A H23C . 0.9801
C23A H23D . 1.1714
C24A H24A . 0.9798
C24A H24B . 0.9800
C24A H24C . 0.9800
C23B H23D . 0.9800
C23B H23E . 0.9801
C23B H23F . 0.9801
C24B H24D . 0.9798
C24B H24E . 0.9800
C24B H24F . 0.9801
C25 H25A . 0.9800
C25 H25B . 0.9800
C25 H25C . 0.9801
C26 H26A . 0.9800
C26 H26B . 0.9798
C26 H26C . 0.9801
C27A H27A . 0.9800
C27A H27B . 0.9801
C27A H27C . 0.9801
C27B H27D . 0.9799
C27B H27E . 0.9800
C27B H27F . 0.9801
C28 H28A . 0.9800
C28 H28B . 0.9800
C28 H28C . 0.9800
C28 H28D . 0.9603
C28 H28E . 0.9600
C28 H28F . 0.9601
O1W H1W . 0.8575
O1W H2W . 0.8710

loop_
_geom_hbond_atom_site_label_D
_geom_hbond_atom_site_label_H
_geom_hbond_atom_site_label_A
_geom_hbond_site_symmetry_A
_geom_hbond_distance_DH
_geom_hbond_distance_HA
_geom_hbond_distance_DA
_geom_hbond_angle_DHA
O1W H1W N16 . 0.86 2.02 2.83(3) 157
N1 H1N O2 . 0.97 2.10 3.029(4) 158
N2 H2A O5 . 0.92 2.26 3.083(4) 149
N2 H2B O1W . 0.92 2.09 2.919(10) 150
N4 H4N O7 . 0.99 1.96 2.928(4) 167
N5 H5A O5 . 0.92 2.24 2.996(4) 140
N6 H6B S14 3_676 0.92 2.62 3.539(6) 174
N9 H9A O1 . 0.91 2.16 3.049(3) 165
N9 H9B O6 . 0.91 2.02 2.881(4) 157
N9 H9C O3 . 0.91 2.23 3.093(4) 157
N14 H14A O3 . 0.91 2.19 3.001(4) 148
N14 H14B O6 . 0.91 1.96 2.853(4) 169
N14 H14C O1 . 0.91 2.18 3.066(4) 166
N15 H15A O4 . 0.91 2.12 3.023(4) 175
N15 H15B O5 . 0.91 2.06 2.965(4) 173
N15 H15C O2 . 0.91 2.09 2.992(4) 172
O1W H1W N16 . 0.86 2.02 2.83(3) 157
N3 H3A S4 2_556 0.92 2.67 3.518(3) 154
N5 H5B S1 4_576 0.92 2.66 3.529(3) 158
O1W H2W S6 4_575 0.87 2.77 3.523(11) 145
N6 H6A S4 2_556 0.92 2.80 3.686(4) 161
